data_1566323
loop_
_publ_author_name
'Feng, Rui'
'Fan, Jia-Hui'
'Li, Kai'
'Li, Zhi-Gang'
'Qin, Yan'
'Li, Zi-Ying'
'Li, Wei'
'Bu, Xian-He'

_publ_section_title
;
 Temperature-Responsive Photoluminescence and Elastic Properties of 1D
 Lead Halide Perovskites R- and S-(Methylbenzylamine)PbBr3
;
_journal_issue 3
_journal_name_full Molecules
_journal_page_first 728
_journal_paper_doi 10.3390/molecules27030728
_journal_volume 27
_journal_year 2022
_chemical_absolute_configuration ad
_chemical_formula_moiety 'Br3 Pb, C8 H12 N'
_chemical_formula_sum 'C8 H12 Br3 N Pb'
_chemical_formula_weight 569.11
_space_group_crystal_system orthorhombic
_space_group_IT_number 19
_space_group_name_Hall 'P 2ac 2ab'
_space_group_name_H-M_alt 'P 21 21 21'
_atom_sites_solution_hydrogens geom
_atom_sites_solution_primary dual
_audit_creation_date 2022-01-06
_audit_creation_method
;
Olex2 1.2
(compiled 2018.05.29 svn.r3508 for OlexSys, GUI svn.r5506)
;
_cell_angle_alpha 90
_cell_angle_beta 90
_cell_angle_gamma 90
_cell_formula_units_Z 4
_cell_length_a 7.8835(3)
_cell_length_b 8.0680(3)
_cell_length_c 20.1237(8)
_cell_measurement_reflns_used 4161
_cell_measurement_temperature 100.00(10)
_cell_measurement_theta_max 30.4720
_cell_measurement_theta_min 3.9540
_cell_volume 1279.95(9)
_computing_cell_refinement 'CrysAlisPro 1.171.41.112a (Rigaku OD, 2021)'
_computing_data_collection 'CrysAlisPro 1.171.41.112a (Rigaku OD, 2021)'
_computing_data_reduction 'CrysAlisPro 1.171.41.112a (Rigaku OD, 2021)'
_computing_molecular_graphics 'Olex2 (Dolomanov et al., 2009)'
_computing_publication_material 'Olex2 (Dolomanov et al., 2009)'
_computing_structure_refinement 'ShelXL (Sheldrick, 2015)'
_computing_structure_solution 'ShelXT (Sheldrick, 2015)'
_diffrn_ambient_environment N~2~
_diffrn_ambient_temperature 100.00(10)
_diffrn_detector 'Hybrid Pixel Array Detector'
_diffrn_detector_area_resol_mean 10.0000
_diffrn_measured_fraction_theta_full 0.981
_diffrn_measured_fraction_theta_max 0.981
_diffrn_measurement_details
;
List of Runs (angles in degrees, time in seconds):

  # Type    Start    End  Width  t~exp~   \w     \q     \k     \f   Frames
--------------------------------------------------------------------------
  1  \w    -31.00  12.00   0.50    2.00    --    1.10  77.00 -90.00   86
  2  \w      5.00  36.00   0.50    2.00    --    1.10  77.00-150.00   62
  3  \w      5.00  47.00   0.50    2.00    --    1.10  77.00 150.00   84
  4  \w    -30.00   1.00   0.50    2.00    --    1.10  77.00  30.00   62
;
_diffrn_measurement_device 'four-circle diffractometer'
_diffrn_measurement_device_type 'XtaLAB AFC12 (RINC): Kappa single'
_diffrn_measurement_method '\w scans'
_diffrn_orient_matrix_type 'CrysAlisPro convention (1999,Acta A55,543-557)'
_diffrn_orient_matrix_UB_11 0.0788730000
_diffrn_orient_matrix_UB_12 0.0112160000
_diffrn_orient_matrix_UB_13 -0.0163664000
_diffrn_orient_matrix_UB_21 0.0433087000
_diffrn_orient_matrix_UB_22 -0.0200401000
_diffrn_orient_matrix_UB_23 0.0298407000
_diffrn_orient_matrix_UB_31 0.0001372000
_diffrn_orient_matrix_UB_32 -0.0848335000
_diffrn_orient_matrix_UB_33 -0.0091976000
_diffrn_radiation_monochromator mirror
_diffrn_radiation_probe x-ray
_diffrn_radiation_type MoK\a
_diffrn_radiation_wavelength 0.71073
_diffrn_reflns_av_R_equivalents 0.0524
_diffrn_reflns_av_unetI/netI 0.0491
_diffrn_reflns_Laue_measured_fraction_full 0.981
_diffrn_reflns_Laue_measured_fraction_max 0.981
_diffrn_reflns_limit_h_max 9
_diffrn_reflns_limit_h_min -9
_diffrn_reflns_limit_k_max 9
_diffrn_reflns_limit_k_min -9
_diffrn_reflns_limit_l_max 23
_diffrn_reflns_limit_l_min -23
_diffrn_reflns_number 5033
_diffrn_reflns_point_group_measured_fraction_full 0.986
_diffrn_reflns_point_group_measured_fraction_max 0.986
_diffrn_reflns_theta_full 25.022
_diffrn_reflns_theta_max 25.022
_diffrn_reflns_theta_min 3.613
_diffrn_source 'Rotating-anode X-ray tube (dual wavelength)'
_diffrn_source_type 'Rigaku (Mo) X-ray DW Source'
_exptl_absorpt_coefficient_mu 22.507
_exptl_absorpt_correction_T_max 0.02690
_exptl_absorpt_correction_T_min 0.01205
_exptl_absorpt_correction_type sphere
_exptl_absorpt_process_details
;
CrysAlisPro 1.171.41.112a (Rigaku Oxford Diffraction, 2021)
Spherical absorption correction
using equivalent radius and absorption coefficient.
Empirical absorption correction using spherical harmonics,
implemented in SCALE3 ABSPACK scaling algorithm.
;
_exptl_crystal_density_diffrn 2.953
_exptl_crystal_description sphere
_exptl_crystal_F_000 1016
_exptl_crystal_size_rad 0.178
_refine_diff_density_max 3.067
_refine_diff_density_min -1.589
_refine_diff_density_rms 0.322
_refine_ls_abs_structure_details
;
 Refined as an inversion twin.
;
_refine_ls_abs_structure_Flack 0.01(2)
_refine_ls_extinction_method none
_refine_ls_goodness_of_fit_ref 1.041
_refine_ls_hydrogen_treatment constr
_refine_ls_matrix_type full
_refine_ls_number_parameters 121
_refine_ls_number_reflns 2166
_refine_ls_number_restraints 0
_refine_ls_restrained_S_all 1.041
_refine_ls_R_factor_all 0.0467
_refine_ls_R_factor_gt 0.0449
_refine_ls_shift/su_max 0.001
_refine_ls_shift/su_mean 0.000
_refine_ls_structure_factor_coef Fsqd
_refine_ls_weighting_details 'w=1/[\s^2^(Fo^2^)+(0.0800P)^2^] where P=(Fo^2^+2Fc^2^)/3'
_refine_ls_weighting_scheme calc
_refine_ls_wR_factor_gt 0.1061
_refine_ls_wR_factor_ref 0.1071
_reflns_Friedel_coverage 0.705
_reflns_Friedel_fraction_full 0.994
_reflns_Friedel_fraction_max 0.994
_reflns_number_gt 2060
_reflns_number_total 2166
_reflns_threshold_expression 'I > 2\s(I)'
_cod_data_source_file SMBAPbBr3_100.cif
_cod_data_source_block SMBAPbBr3_100
_cod_database_code 1566323
_shelx_shelxl_version_number 2014/7
_chemical_oxdiff_formula C8H12Br3NPb
_shelx_space_group_comment
;
The symmetry employed for this shelxl refinement is uniquely defined
by the following loop, which should always be used as a source of
symmetry information in preference to the above space-group names.
They are only intended as comments.
;
_reflns_odcompleteness_completeness 98.31
_reflns_odcompleteness_iscentric 1
_reflns_odcompleteness_theta 24.97
_olex2_refinement_description
;
1. Twinned data refinement
 Scales: 0.99(2)
 0.01(2)
2. Fixed Uiso
 At 1.2 times of:
  All C(H) groups, All N(H,H,H) groups
 At 1.5 times of:
  All C(H,H,H) groups
3.a Ternary CH refined with riding coordinates:
 C3(H3)
3.b Aromatic/amide H refined with riding coordinates:
 C6(H6), C8(H8), C2(H2), C5(H5), C7(H7)
3.c Idealised Me refined as rotating group:
 N1(H1A,H1B,H1C), C0AA(H0AA,H0AB,H0AC)
;
_olex2_submission_special_instructions 'No special instructions were received'
_oxdiff_exptl_absorpt_empirical_details
;
Empirical correction (ABSPACK) includes:
- Absorption correction using spherical harmonics
- Frame scaling
;
_oxdiff_exptl_absorpt_empirical_full_max 2.728
_oxdiff_exptl_absorpt_empirical_full_min 0.508

loop_
_space_group_symop_operation_xyz
'x, y, z'
'-x+1/2, -y, z+1/2'
'-x, y+1/2, -z+1/2'
'x+1/2, -y+1/2, -z'

loop_
_atom_site_label
_atom_site_type_symbol
_atom_site_fract_x
_atom_site_fract_y
_atom_site_fract_z
_atom_site_U_iso_or_equiv
_atom_site_adp_type
_atom_site_occupancy
_atom_site_site_symmetry_order
_atom_site_calc_flag
_atom_site_refinement_flags_posn
_atom_site_refinement_flags_adp
_atom_site_refinement_flags_occupancy
_atom_site_disorder_assembly
_atom_site_disorder_group
Pb1 Pb 0.28028(7) 0.74299(7) 0.48530(3) 0.0211(2) Uani 1 1 d . . . . .
Br1 Br 0.4834(2) 0.49095(18) 0.54846(8) 0.0214(4) Uani 1 1 d . . . . .
Br3 Br 0.1182(2) 0.79308(17) 0.61065(8) 0.0222(4) Uani 1 1 d . . . . .
Br2 Br 0.0019(2) 0.48108(18) 0.47010(8) 0.0225(4) Uani 1 1 d . . . . .
N1 N 0.3464(17) 0.7795(15) 0.0879(6) 0.020(3) Uani 1 1 d . . . . .
H1A H 0.4017 0.7571 0.0493 0.025 Uiso 1 1 calc GR . . . .
H1B H 0.3425 0.8911 0.0943 0.025 Uiso 1 1 calc GR . . . .
H1C H 0.2389 0.7388 0.0857 0.025 Uiso 1 1 calc GR . . . .
C0AA C 0.613(2) 0.777(2) 0.1514(9) 0.035(4) Uani 1 1 d . . . . .
H0AA H 0.6784 0.7552 0.1108 0.052 Uiso 1 1 calc GR . . . .
H0AB H 0.6724 0.7287 0.1896 0.052 Uiso 1 1 calc GR . . . .
H0AC H 0.6013 0.8966 0.1577 0.052 Uiso 1 1 calc GR . . . .
C4 C 0.329(2) 0.7089(19) 0.2064(7) 0.021(3) Uani 1 1 d . . . . .
C6 C 0.114(2) 0.583(2) 0.2769(9) 0.029(4) Uani 1 1 d . . . . .
H6 H 0.0453 0.4912 0.2884 0.035 Uiso 1 1 calc R . . . .
C8 C 0.109(2) 0.727(2) 0.3138(8) 0.029(4) Uani 1 1 d . . . . .
H8 H 0.0332 0.7338 0.3503 0.035 Uiso 1 1 calc R . . . .
C2 C 0.224(2) 0.5750(18) 0.2222(9) 0.026(4) Uani 1 1 d . . . . .
H2 H 0.2264 0.4777 0.1956 0.031 Uiso 1 1 calc R . . . .
C5 C 0.210(2) 0.860(2) 0.2994(8) 0.026(4) Uani 1 1 d . . . . .
H5 H 0.2038 0.9571 0.3259 0.032 Uiso 1 1 calc R . . . .
C3 C 0.439(2) 0.6991(19) 0.1451(8) 0.026(4) Uani 1 1 d . . . . .
H3 H 0.4551 0.5793 0.1340 0.031 Uiso 1 1 calc R . . . .
C7 C 0.323(2) 0.8529(18) 0.2450(8) 0.023(3) Uani 1 1 d . . . . .
H7 H 0.3941 0.9445 0.2348 0.028 Uiso 1 1 calc R . . . .

loop_
_atom_site_aniso_label
_atom_site_aniso_U_11
_atom_site_aniso_U_22
_atom_site_aniso_U_33
_atom_site_aniso_U_23
_atom_site_aniso_U_13
_atom_site_aniso_U_12
Pb1 0.0188(4) 0.0269(3) 0.0176(4) 0.0002(3) -0.0002(2) 0.0002(2)
Br1 0.0201(8) 0.0272(7) 0.0170(7) 0.0002(6) -0.0003(7) 0.0002(6)
Br3 0.0217(8) 0.0279(7) 0.0169(7) 0.0011(6) 0.0007(6) -0.0002(6)
Br2 0.0205(9) 0.0258(7) 0.0213(8) -0.0007(6) -0.0039(7) 0.0011(6)
N1 0.021(6) 0.029(6) 0.012(6) -0.003(5) 0.000(5) -0.001(6)
C0AA 0.024(9) 0.052(11) 0.029(8) 0.002(9) 0.004(7) 0.001(9)
C4 0.020(8) 0.030(8) 0.014(7) 0.000(6) 0.005(6) 0.003(6)
C6 0.027(9) 0.037(8) 0.023(8) 0.006(7) 0.005(8) -0.001(8)
C8 0.026(8) 0.043(9) 0.018(8) 0.005(8) 0.000(7) 0.002(9)
C2 0.030(9) 0.023(7) 0.025(8) 0.003(7) -0.004(8) 0.000(7)
C5 0.028(10) 0.031(8) 0.020(8) 0.001(7) 0.008(7) 0.000(8)
C3 0.028(9) 0.027(8) 0.023(8) 0.006(7) 0.003(7) 0.006(7)
C7 0.029(9) 0.020(6) 0.020(8) -0.002(6) 0.003(7) 0.001(6)

loop_
_atom_type_symbol
_atom_type_description
_atom_type_scat_dispersion_real
_atom_type_scat_dispersion_imag
_atom_type_scat_source
C C 0.0033 0.0016 'International Tables Vol C Tables 4.2.6.8 and 6.1.1.4'
H H 0.0000 0.0000 'International Tables Vol C Tables 4.2.6.8 and 6.1.1.4'
Br Br -0.2901 2.4595 'International Tables Vol C Tables 4.2.6.8 and 6.1.1.4'
N N 0.0061 0.0033 'International Tables Vol C Tables 4.2.6.8 and 6.1.1.4'
Pb Pb -3.3944 10.1111 'International Tables Vol C Tables 4.2.6.8 and 6.1.1.4'

loop_
_geom_angle_atom_site_label_1
_geom_angle_atom_site_label_2
_geom_angle_atom_site_label_3
_geom_angle
_geom_angle_site_symmetry_1
_geom_angle_site_symmetry_3
_geom_angle_publ_flag
Br1 Pb1 Br2 87.44(4) . . ?
Br1 Pb1 Br2 93.94(4) . 4_566 ?
Br3 Pb1 Br1 87.64(5) . . ?
Br3 Pb1 Br2 83.70(4) . 4_566 ?
Br3 Pb1 Br2 82.26(4) . . ?
Br2 Pb1 Br2 165.82(4) 4_566 . ?
Pb1 Br2 Pb1 82.77(4) 4_466 . ?
H1A N1 H1B 109.5 . . ?
H1A N1 H1C 109.5 . . ?
H1B N1 H1C 109.5 . . ?
C3 N1 H1A 109.5 . . ?
C3 N1 H1B 109.5 . . ?
C3 N1 H1C 109.5 . . ?
H0AA C0AA H0AB 109.5 . . ?
H0AA C0AA H0AC 109.5 . . ?
H0AB C0AA H0AC 109.5 . . ?
C3 C0AA H0AA 109.5 . . ?
C3 C0AA H0AB 109.5 . . ?
C3 C0AA H0AC 109.5 . . ?
C2 C4 C3 119.1(14) . . ?
C2 C4 C7 119.9(15) . . ?
C7 C4 C3 120.9(14) . . ?
C8 C6 H6 120.6 . . ?
C8 C6 C2 118.9(16) . . ?
C2 C6 H6 120.6 . . ?
C6 C8 H8 119.0 . . ?
C5 C8 C6 121.9(16) . . ?
C5 C8 H8 119.0 . . ?
C4 C2 C6 120.4(15) . . ?
C4 C2 H2 119.8 . . ?
C6 C2 H2 119.8 . . ?
C8 C5 H5 120.0 . . ?
C8 C5 C7 120.0(15) . . ?
C7 C5 H5 120.0 . . ?
N1 C3 C0AA 109.0(14) . . ?
N1 C3 C4 108.6(13) . . ?
N1 C3 H3 107.8 . . ?
C0AA C3 C4 115.7(15) . . ?
C0AA C3 H3 107.8 . . ?
C4 C3 H3 107.8 . . ?
C4 C7 C5 118.9(15) . . ?
C4 C7 H7 120.6 . . ?
C5 C7 H7 120.6 . . ?

loop_
_geom_bond_atom_site_label_1
_geom_bond_atom_site_label_2
_geom_bond_distance
_geom_bond_site_symmetry_2
_geom_bond_publ_flag
Pb1 Br1 2.8835(16) . ?
Pb1 Br3 2.8565(16) . ?
Pb1 Br2 2.9690(16) 4_566 ?
Pb1 Br2 3.0617(16) . ?
Br2 Pb1 2.9690(16) 4_466 ?
N1 H1A 0.9100 . ?
N1 H1B 0.9100 . ?
N1 H1C 0.9100 . ?
N1 C3 1.51(2) . ?
C0AA H0AA 0.9800 . ?
C0AA H0AB 0.9800 . ?
C0AA H0AC 0.9800 . ?
C0AA C3 1.51(2) . ?
C4 C2 1.40(2) . ?
C4 C3 1.51(2) . ?
C4 C7 1.40(2) . ?
C6 H6 0.9500 . ?
C6 C8 1.38(2) . ?
C6 C2 1.40(2) . ?
C8 H8 0.9500 . ?
C8 C5 1.37(2) . ?
C2 H2 0.9500 . ?
C5 H5 0.9500 . ?
C5 C7 1.41(2) . ?
C3 H3 1.0000 . ?
C7 H7 0.9500 . ?

loop_
_geom_torsion_atom_site_label_1
_geom_torsion_atom_site_label_2
_geom_torsion_atom_site_label_3
_geom_torsion_atom_site_label_4
_geom_torsion
_geom_torsion_site_symmetry_1
_geom_torsion_site_symmetry_2
_geom_torsion_site_symmetry_3
_geom_torsion_site_symmetry_4
_geom_torsion_publ_flag
C6 C8 C5 C7 0(3) . . . . ?
C8 C6 C2 C4 2(2) . . . . ?
C8 C5 C7 C4 0(2) . . . . ?
C2 C4 C3 N1 94.4(17) . . . . ?
C2 C4 C3 C0AA -142.8(16) . . . . ?
C2 C4 C7 C5 0(2) . . . . ?
C2 C6 C8 C5 -1(3) . . . . ?
C3 C4 C2 C6 -177.3(15) . . . . ?
C3 C4 C7 C5 176.1(15) . . . . ?
C7 C4 C2 C6 -1(2) . . . . ?
C7 C4 C3 N1 -82.0(19) . . . . ?
C7 C4 C3 C0AA 41(2) . . . . ?

loop_
_twin_individual_id
_twin_individual_mass_fraction_refined
1 0.99(2)
2 0.01(2)
